data_7720174
loop_
_publ_author_name
'Huang, Wen-Hui'
'Liang, Qian-Qian'
'Shi, Zi-Chen'
'Yang, Jian-Hui'
'Liu, Bin'

_publ_section_title
;
 A step-by-step structural transformation of the Ru-Ru bonding unit from a
 paddle-wheel to edge-sharing bi-octahedra configuration.
;
_journal_issue 7
_journal_name_full 'Dalton transactions (Cambridge, England : 2003)'
_journal_page_first 3011
_journal_page_last 3018
_journal_paper_doi 10.1039/d5dt02334c
_journal_volume 55
_journal_year 2026
_chemical_formula_moiety 'C18 H24 F6 O10 Ru2'
_chemical_formula_sum 'C18 H24 F6 O10 Ru2'
_chemical_formula_weight 716.51
_space_group_crystal_system monoclinic
_space_group_IT_number 14
_space_group_name_Hall '-P 2ybc'
_space_group_name_H-M_alt 'P 1 21/c 1'
_atom_sites_solution_hydrogens difmap
_atom_sites_solution_primary dual
_audit_creation_method SHELXL-2018/3
_audit_update_record
;
2026-01-09 deposited with the CCDC.	2026-01-14 downloaded from the CCDC.
;
_cell_angle_alpha 90
_cell_angle_beta 99.14(10)
_cell_angle_gamma 90
_cell_formula_units_Z 2
_cell_length_a 8.408(19)
_cell_length_b 17.66(4)
_cell_length_c 8.367(19)
_cell_measurement_reflns_used 8118
_cell_measurement_temperature 150(2)
_cell_measurement_theta_max 54.679
_cell_measurement_theta_min 4.615
_cell_volume 1227(5)
_computing_cell_refinement 'Bruker SAINT'
_computing_data_collection 'Bruker APEX2'
_computing_data_reduction 'Bruker SAINT'
_computing_molecular_graphics 'Bruker SHELXTL'
_computing_publication_material 'Bruker SHELXTL'
_computing_structure_refinement 'SHELXL-2018/3 (Sheldrick, 2018)'
_computing_structure_solution 'SHELXT 2014/5 (Sheldrick, 2014)'
_diffrn_ambient_temperature 150(2)
_diffrn_measured_fraction_theta_full 0.991
_diffrn_measured_fraction_theta_max 0.976
_diffrn_measurement_device_type 'Bruker D8 VENTURE'
_diffrn_measurement_method '\f and \w scans'
_diffrn_radiation_type GaK\a
_diffrn_radiation_wavelength 1.34138
_diffrn_reflns_av_R_equivalents 0.1389
_diffrn_reflns_av_unetI/netI 0.0940
_diffrn_reflns_Laue_measured_fraction_full 0.991
_diffrn_reflns_Laue_measured_fraction_max 0.976
_diffrn_reflns_limit_h_max 10
_diffrn_reflns_limit_h_min -9
_diffrn_reflns_limit_k_max 21
_diffrn_reflns_limit_k_min -14
_diffrn_reflns_limit_l_max 8
_diffrn_reflns_limit_l_min -9
_diffrn_reflns_number 11801
_diffrn_reflns_point_group_measured_fraction_full 0.991
_diffrn_reflns_point_group_measured_fraction_max 0.976
_diffrn_reflns_theta_full 53.594
_diffrn_reflns_theta_max 55.239
_diffrn_reflns_theta_min 4.356
_exptl_absorpt_coefficient_mu 7.340
_exptl_absorpt_correction_T_max 0.7508
_exptl_absorpt_correction_T_min 0.4490
_exptl_absorpt_correction_type multi-scan
_exptl_absorpt_process_details
;
 SADABS 2016/2: Krause, L., Herbst-Irmer, R., Sheldrick G.M. & Stalke D.,
 J. Appl. Cryst. 48 (2015) 3-10
;
_exptl_crystal_colour red-brown
_exptl_crystal_density_diffrn 1.940
_exptl_crystal_description block
_exptl_crystal_F_000 708
_exptl_crystal_size_max 0.350
_exptl_crystal_size_mid 0.300
_exptl_crystal_size_min 0.210
_refine_diff_density_max 1.704
_refine_diff_density_min -1.582
_refine_diff_density_rms 0.219
_refine_ls_extinction_coef 0.0031(5)
_refine_ls_extinction_expression Fc^*^=kFc[1+0.001xFc^2^\l^3^/sin(2\q)]^-1/4^
_refine_ls_extinction_method 'SHELXL-2018/3 (Sheldrick 2018)'
_refine_ls_goodness_of_fit_ref 1.015
_refine_ls_hydrogen_treatment constr
_refine_ls_matrix_type full
_refine_ls_number_parameters 191
_refine_ls_number_reflns 2311
_refine_ls_number_restraints 10
_refine_ls_restrained_S_all 1.014
_refine_ls_R_factor_all 0.1060
_refine_ls_R_factor_gt 0.0817
_refine_ls_shift/su_max 0.000
_refine_ls_shift/su_mean 0.000
_refine_ls_structure_factor_coef Fsqd
_refine_ls_weighting_details 'w=1/[\s^2^(Fo^2^)+(0.0676P)^2^+32.3753P] where P=(Fo^2^+2Fc^2^)/3'
_refine_ls_weighting_scheme calc
_refine_ls_wR_factor_gt 0.1943
_refine_ls_wR_factor_ref 0.2071
_reflns_Friedel_coverage 0.000
_reflns_number_gt 1837
_reflns_number_total 2311
_reflns_threshold_expression 'I > 2\s(I)'
_cod_data_source_file d5dt02334c2.cif
_cod_data_source_block 5tfacbing_0m_a
_cod_original_sg_symbol_H-M 'P 21/c'
_cod_database_code 7720174
_shelx_shelxl_version_number 2018/3
_shelx_space_group_comment
;
The symmetry employed for this shelxl refinement is uniquely defined
by the following loop, which should always be used as a source of
symmetry information in preference to the above space-group names.
They are only intended as comments.
;
_shelx_estimated_absorpt_t_min 0.183
_shelx_estimated_absorpt_t_max 0.308

loop_
_space_group_symop_operation_xyz
'x, y, z'
'-x, y+1/2, -z+1/2'
'-x, -y, -z'
'x, -y-1/2, z-1/2'

loop_
_atom_site_label
_atom_site_type_symbol
_atom_site_fract_x
_atom_site_fract_y
_atom_site_fract_z
_atom_site_U_iso_or_equiv
_atom_site_adp_type
_atom_site_occupancy
_atom_site_site_symmetry_order
_atom_site_calc_flag
_atom_site_refinement_flags_posn
_atom_site_refinement_flags_adp
_atom_site_refinement_flags_occupancy
_atom_site_disorder_assembly
_atom_site_disorder_group
Ru1 Ru 0.53372(9) 0.43654(5) 0.55413(11) 0.0270(4) Uani 1 1 d . . . . .
C1 C 0.1808(13) 0.4582(8) 0.4284(17) 0.039(3) Uani 1 1 d . . . . .
H1A H 0.107627 0.477765 0.338028 0.059 Uiso 1 1 d R U . . .
H1B H 0.160307 0.405235 0.440968 0.059 Uiso 1 1 d R U . . .
H1C H 0.165757 0.484745 0.524958 0.059 Uiso 1 1 d R U . . .
C2 C 0.3669(13) 0.5342(7) 0.7559(15) 0.032(3) Uani 1 1 d . . . . .
C3 C 0.2926(16) 0.5529(7) 0.9033(16) 0.040(3) Uani 1 1 d . . . . .
H3A H 0.212728 0.591435 0.873928 0.048 Uiso 1 1 d R U . . .
H3B H 0.374808 0.574016 0.983718 0.048 Uiso 1 1 d R U . . .
C4 C 0.2149(16) 0.4877(9) 0.9757(17) 0.047(4) Uani 1 1 d . . . . .
H4A H 0.171118 0.505212 1.068158 0.071 Uiso 1 1 d R U . . .
H4B H 0.130098 0.466914 0.897560 0.071 Uiso 1 1 d R U . . .
H4C H 0.294187 0.449273 1.008711 0.071 Uiso 1 1 d R U . . .
C5 C 0.9063(13) 0.2984(5) 0.8160(12) 0.035(3) Uani 1 1 d D . . . .
C6 C 0.7370(12) 0.3194(7) 0.7290(14) 0.027(3) Uani 1 1 d . . . . .
C7 C 0.6187(14) 0.2644(8) 0.6991(15) 0.037(3) Uani 1 1 d . . . . .
H7A H 0.644676 0.214428 0.740311 0.045 Uiso 1 1 d R U . . .
C8 C 0.4671(14) 0.2768(7) 0.6125(15) 0.031(3) Uani 1 1 d . . . . .
C9 C 0.3500(16) 0.2120(9) 0.5873(19) 0.044(3) Uani 1 1 d D . . . .
F1 F 1.0169(10) 0.3202(7) 0.7282(13) 0.058(3) Uani 0.75 1 d D . P . .
F2 F 0.9393(10) 0.3325(6) 0.9559(11) 0.046(3) Uani 0.75 1 d D . P . .
F3 F 0.9261(12) 0.2251(5) 0.8379(15) 0.059(3) Uani 0.75 1 d D . P . .
O1 O 0.3429(8) 0.4681(5) 0.3990(9) 0.0276(18) Uani 1 1 d . . . . .
O2 O 0.3639(9) 0.5841(4) 0.6504(9) 0.0254(17) Uani 1 1 d . . . . .
O3 O 0.4253(9) 0.4664(5) 0.7525(9) 0.0288(18) Uani 1 1 d . . . . .
O4 O 0.4194(9) 0.3364(5) 0.5380(9) 0.0286(18) Uani 1 1 d . . . . .
O5 O 0.7270(8) 0.3884(5) 0.6914(10) 0.0308(19) Uani 1 1 d . . . . .
F4 F 0.369(5) 0.160(3) 0.695(6) 0.112(19) Uani 0.25 1 d D . P . .
F5 F 0.326(7) 0.194(3) 0.436(3) 0.112(19) Uani 0.25 1 d D . P . .
F6 F 0.209(3) 0.240(3) 0.605(8) 0.12(2) Uani 0.25 1 d D . P . .

loop_
_atom_site_aniso_label
_atom_site_aniso_U_11
_atom_site_aniso_U_22
_atom_site_aniso_U_33
_atom_site_aniso_U_23
_atom_site_aniso_U_13
_atom_site_aniso_U_12
Ru1 0.0179(5) 0.0290(6) 0.0342(6) -0.0005(4) 0.0044(3) 0.0020(4)
C1 0.017(5) 0.042(8) 0.063(9) -0.003(7) 0.017(5) -0.004(5)
C2 0.019(5) 0.040(7) 0.040(7) -0.011(6) 0.013(5) -0.004(5)
C3 0.046(7) 0.038(8) 0.037(7) -0.008(6) 0.013(6) 0.012(6)
C4 0.034(7) 0.060(10) 0.055(9) -0.001(7) 0.029(6) -0.004(6)
C5 0.032(6) 0.033(7) 0.040(7) -0.003(6) 0.003(5) 0.010(5)
C6 0.014(5) 0.040(7) 0.029(6) -0.006(5) 0.006(4) 0.004(5)
C7 0.032(6) 0.046(8) 0.033(7) -0.002(6) 0.003(5) 0.006(6)
C8 0.037(6) 0.023(6) 0.036(7) 0.002(5) 0.010(5) -0.004(5)
C9 0.034(7) 0.047(9) 0.050(9) 0.008(7) 0.004(6) -0.012(6)
F1 0.018(5) 0.102(10) 0.061(7) 0.026(7) 0.025(4) 0.020(5)
F2 0.026(5) 0.077(8) 0.032(5) -0.016(5) 0.000(4) 0.021(5)
F3 0.035(6) 0.035(6) 0.096(9) 0.002(6) -0.019(6) 0.007(4)
O1 0.013(3) 0.045(5) 0.025(4) 0.003(4) 0.004(3) -0.010(3)
O2 0.026(4) 0.025(4) 0.029(4) 0.008(3) 0.014(3) -0.002(3)
O3 0.028(4) 0.033(5) 0.028(4) -0.002(4) 0.013(3) 0.001(3)
O4 0.022(4) 0.035(5) 0.027(4) 0.007(4) 0.000(3) -0.007(3)
O5 0.017(4) 0.030(5) 0.048(5) 0.005(4) 0.012(3) 0.001(3)
F4 0.05(3) 0.14(5) 0.14(5) 0.03(4) 0.01(3) -0.04(3)
F5 0.15(5) 0.09(4) 0.11(4) -0.03(3) 0.06(3) -0.09(3)
F6 0.05(2) 0.15(5) 0.18(5) -0.04(4) 0.03(3) -0.04(3)

loop_
_atom_type_symbol
_atom_type_description
_atom_type_scat_dispersion_real
_atom_type_scat_dispersion_imag
_atom_type_scat_source
C C 0.0137 0.0067 'International Tables Vol C Tables 4.2.6.8 and 6.1.1.4'
H H 0.0000 0.0000 'International Tables Vol C Tables 4.2.6.8 and 6.1.1.4'
F F 0.0583 0.0400 'International Tables Vol C Tables 4.2.6.8 and 6.1.1.4'
O O 0.0389 0.0241 'International Tables Vol C Tables 4.2.6.8 and 6.1.1.4'
Ru Ru -0.0760 2.5955 'International Tables Vol C Tables 4.2.6.8 and 6.1.1.4'

loop_
_geom_angle_atom_site_label_1
_geom_angle_atom_site_label_2
_geom_angle_atom_site_label_3
_geom_angle
_geom_angle_site_symmetry_1
_geom_angle_site_symmetry_3
_geom_angle_publ_flag
O1 Ru1 O1 103.6(3) . 3_666 ?
O1 Ru1 O4 82.8(3) . . ?
O1 Ru1 O4 172.3(3) 3_666 . ?
O1 Ru1 O5 170.6(3) . . ?
O1 Ru1 O5 84.1(3) 3_666 . ?
O4 Ru1 O5 90.0(3) . . ?
O1 Ru1 O2 84.7(3) . 3_666 ?
O1 Ru1 O2 92.3(3) 3_666 3_666 ?
O4 Ru1 O2 92.7(3) . 3_666 ?
O5 Ru1 O2 89.6(3) . 3_666 ?
O1 Ru1 O3 92.3(4) . . ?
O1 Ru1 O3 84.8(3) 3_666 . ?
O4 Ru1 O3 90.6(3) . . ?
O5 Ru1 O3 93.9(4) . . ?
O2 Ru1 O3 175.2(3) 3_666 . ?
O1 Ru1 Ru1 51.9(2) . 3_666 ?
O1 Ru1 Ru1 51.7(3) 3_666 3_666 ?
O4 Ru1 Ru1 134.5(3) . 3_666 ?
O5 Ru1 Ru1 135.4(2) . 3_666 ?
O2 Ru1 Ru1 87.6(2) 3_666 3_666 ?
O3 Ru1 Ru1 87.6(3) . 3_666 ?
O1 C1 H1A 109.2 . . ?
O1 C1 H1B 109.3 . . ?
H1A C1 H1B 109.5 . . ?
O1 C1 H1C 109.9 . . ?
H1A C1 H1C 109.5 . . ?
H1B C1 H1C 109.5 . . ?
O2 C2 O3 127.1(11) . . ?
O2 C2 C3 117.5(11) . . ?
O3 C2 C3 115.4(11) . . ?
C4 C3 C2 115.2(11) . . ?
C4 C3 H3A 108.4 . . ?
C2 C3 H3A 108.1 . . ?
C4 C3 H3B 109.1 . . ?
C2 C3 H3B 108.2 . . ?
H3A C3 H3B 107.5 . . ?
C3 C4 H4A 109.0 . . ?
C3 C4 H4B 110.0 . . ?
H4A C4 H4B 109.5 . . ?
C3 C4 H4C 109.4 . . ?
H4A C4 H4C 109.5 . . ?
H4B C4 H4C 109.5 . . ?
F2 C5 F3 109.0(11) . . ?
F2 C5 F1 107.1(10) . . ?
F3 C5 F1 106.1(11) . . ?
F2 C5 C6 111.2(9) . . ?
F3 C5 C6 113.1(9) . . ?
F1 C5 C6 110.1(9) . . ?
O5 C6 C7 128.1(11) . . ?
O5 C6 C5 111.9(9) . . ?
C7 C6 C5 120.0(11) . . ?
C8 C7 C6 124.1(13) . . ?
C8 C7 H7A 118.2 . . ?
C6 C7 H7A 117.7 . . ?
O4 C8 C7 126.1(11) . . ?
O4 C8 C9 114.7(11) . . ?
C7 C8 C9 118.9(12) . . ?
F4 C9 F5 120(4) . . ?
F4 C9 F6 102(4) . . ?
F5 C9 F6 101(4) . . ?
F4 C9 C8 116(2) . . ?
F5 C9 C8 109(2) . . ?
F6 C9 C8 106(2) . . ?
C1 O1 Ru1 123.2(8) . . ?
C1 O1 Ru1 123.5(7) . 3_666 ?
Ru1 O1 Ru1 76.4(3) . 3_666 ?
C2 O2 Ru1 119.9(7) . 3_666 ?
C2 O3 Ru1 117.8(7) . . ?
C8 O4 Ru1 126.4(7) . . ?
C6 O5 Ru1 124.4(7) . . ?

loop_
_geom_bond_atom_site_label_1
_geom_bond_atom_site_label_2
_geom_bond_distance
_geom_bond_site_symmetry_2
_geom_bond_publ_flag
Ru1 O1 1.977(8) . ?
Ru1 O1 1.984(9) 3_666 ?
Ru1 O4 2.008(9) . ?
Ru1 O5 2.023(8) . ?
Ru1 O2 2.066(8) 3_666 ?
Ru1 O3 2.084(8) . ?
Ru1 Ru1 2.450(5) 3_666 ?
C1 O1 1.433(12) . ?
C1 H1A 0.9601 . ?
C1 H1B 0.9599 . ?
C1 H1C 0.9600 . ?
C2 O2 1.245(15) . ?
C2 O3 1.296(15) . ?
C2 C3 1.505(16) . ?
C3 C4 1.499(19) . ?
C3 H3A 0.9600 . ?
C3 H3B 0.9600 . ?
C4 H4A 0.9599 . ?
C4 H4B 0.9600 . ?
C4 H4C 0.9600 . ?
C5 F2 1.306(10) . ?
C5 F3 1.313(10) . ?
C5 F1 1.330(10) . ?
C5 C6 1.538(15) . ?
C6 O5 1.257(14) . ?
C6 C7 1.385(17) . ?
C7 C8 1.380(17) . ?
C7 H7A 0.9601 . ?
C8 O4 1.256(14) . ?
C8 C9 1.503(17) . ?
C9 F4 1.281(16) . ?
C9 F5 1.286(16) . ?
C9 F6 1.31(2) . ?
